data_7214348
loop_
_publ_author_name
'Hawes, Chris S.'
'Batten, Stuart R.'
'Turner, David R.'

_publ_section_title
;
 Self-assembly of discrete and polymeric metallosupramolecular
 architectures from cyclen-derived ligands
;
_journal_issue 18
_journal_name_full CrystEngComm
_journal_page_first 3737
_journal_paper_doi 10.1039/c3ce42141d
_journal_volume 16
_journal_year 2014
_chemical_formula_moiety '0.5(C168 H192 Cl4 Cu8 N16 O36), 0.25(Cl16 Cu4), 5(H2O)'
_chemical_formula_sum 'C84 H106 Cl6 Cu5 N8 O23'
_chemical_formula_weight 2126.17
_chemical_name_systematic
;
 ? 
;
_space_group_crystal_system orthorhombic
_space_group_IT_number 63
_space_group_name_Hall '-C 2c 2'
_space_group_name_H-M_alt 'C m c m'
_symmetry_space_group_name_Hall '-C 2c 2'
_symmetry_space_group_name_H-M 'C m c m'
_atom_sites_solution_hydrogens geom
_atom_sites_solution_primary iterative
_atom_sites_solution_secondary difmap
_audit_creation_date 2013-08-29
_audit_creation_method
;
  Olex2 1.2
  (compiled Apr 23 2013 17:59:47, GUI svn.r4466)
;
_cell_angle_alpha 90.00
_cell_angle_beta 90.00
_cell_angle_gamma 90.00
_cell_formula_units_Z 4
_cell_length_a 35.258(5)
_cell_length_b 8.7597(15)
_cell_length_c 29.409(4)
_cell_measurement_reflns_used 2017
_cell_measurement_temperature 123(2)
_cell_measurement_theta_max 20.261
_cell_measurement_theta_min 2.396
_cell_volume 9083(2)
_computing_cell_refinement 'Bruker SAINT'
_computing_data_collection 'Bruker APEX2'
_computing_data_reduction 'Bruker SAINT'
_computing_molecular_graphics
;
O. V. Dolomanov, L. J. Bourhis, R. J. Gildea, J. A. K. Howard and H. Puschmann,
OLEX2: a complete structure solution, refinement and analysis program.
J. Appl. Cryst. (2009). 42, 339-341.
;
_computing_publication_material
;
O. V. Dolomanov, L. J. Bourhis, R. J. Gildea, J. A. K. Howard and H. Puschmann,
OLEX2: a complete structure solution, refinement and analysis program.
J. Appl. Cryst. (2009). 42, 339-341.
;
_computing_structure_refinement
;
XLMP, G.M. Sheldrick, Acta Cryst.
(2008). A64, 112-122
;
_computing_structure_solution
;
olex2.solve (L.J. Bourhis, O.V. Dolomanov, R.J. Gildea, J.A.K. Howard,
H. Puschmann, in preparation, 2011)
;
_diffrn_ambient_temperature 123
_diffrn_detector_area_resol_mean 8
_diffrn_measured_fraction_theta_full 0.983
_diffrn_measured_fraction_theta_max 0.982
_diffrn_measurement_device_type 'Bruker APEX-II CCD'
_diffrn_measurement_method '\f and \w scans'
_diffrn_radiation_monochromator graphite
_diffrn_radiation_type MoK\a
_diffrn_radiation_wavelength 0.71073
_diffrn_reflns_av_R_equivalents 0.1010
_diffrn_reflns_av_unetI/netI 0.0790
_diffrn_reflns_limit_h_max 38
_diffrn_reflns_limit_h_min -44
_diffrn_reflns_limit_k_max 11
_diffrn_reflns_limit_k_min -11
_diffrn_reflns_limit_l_max 31
_diffrn_reflns_limit_l_min -38
_diffrn_reflns_number 30080
_diffrn_reflns_theta_full 27.50
_diffrn_reflns_theta_max 27.99
_diffrn_reflns_theta_min 2.49
_diffrn_source 'sealed tube'
_diffrn_standards_number 0
_exptl_absorpt_coefficient_mu 1.405
_exptl_absorpt_correction_T_max 0.7461
_exptl_absorpt_correction_T_min 0.6829
_exptl_absorpt_correction_type multi-scan
_exptl_absorpt_process_details
;
SADABS-2008/1 (Bruker,2008) was used for absorption correction.
wR2(int) was 0.0737 before and 0.0607 after correction.
The Ratio of minimum to maximum transmission is 0.9153.
The \l/2 correction factor is 0.0015.
;
_exptl_crystal_colour green
_exptl_crystal_density_diffrn 1.547
_exptl_crystal_density_method 'not measured'
_exptl_crystal_description block
_exptl_crystal_F_000 4388
_exptl_crystal_size_max 0.2
_exptl_crystal_size_mid 0.13
_exptl_crystal_size_min 0.11
_refine_diff_density_max 1.930
_refine_diff_density_min -1.419
_refine_diff_density_rms 0.126
_refine_ls_extinction_method none
_refine_ls_goodness_of_fit_ref 1.032
_refine_ls_hydrogen_treatment mixed
_refine_ls_matrix_type full
_refine_ls_number_parameters 409
_refine_ls_number_reflns 5579
_refine_ls_number_restraints 40
_refine_ls_restrained_S_all 1.051
_refine_ls_R_factor_all 0.1302
_refine_ls_R_factor_gt 0.0754
_refine_ls_shift/su_max 0.001
_refine_ls_shift/su_mean 0.000
_refine_ls_structure_factor_coef Fsqd
_refine_ls_weighting_details 'calc w=1/[\s^2^(Fo^2^)+(0.1078P)^2^+57.9423P] where P=(Fo^2^+2Fc^2^)/3'
_refine_ls_weighting_scheme calc
_refine_ls_wR_factor_gt 0.1963
_refine_ls_wR_factor_ref 0.2311
_reflns_number_gt 3347
_reflns_number_total 5579
_reflns_threshold_expression >2sigma(I)
_cod_data_source_file c3ce42141d.txt
_cod_data_source_block 4
_cod_database_code 7214348
_olex2_refinement_description
;
1. Fixed Uiso
 At 1.2 times of:
  All C(H) groups, {H40A,H40B} of C40, {H10A,H10B} of C10, {H13A,H13B} of C13,
   {H11A,H11B} of C11, {H14A,H14B} of C14, {H18A,H18B} of C18, {H2A,H2B} of C2,
  {H19A,H19B} of C19, {H16A,H16B} of C16, All N(H,H,H,H,H) groups
 At 1.5 times of:
  {H41A,H41B} of C40
2. Restrained distances
 C9-H9A
 0.99 with sigma of 0.02
 C9-H9B
 0.99 with sigma of 0.02
 C20-H20B
 0.99 with sigma of 0.02
 C20-H20A
 0.99 with sigma of 0.02
 H37-O37
 0.84 with sigma of 0.02
 H41A_$2-H41A
 1.6 with sigma of 0.02
 H41A_$2-H41B
 1.6 with sigma of 0.02
 H41B-H41A
 1.6 with sigma of 0.02
 H41A_$2-C41
 0.99 with sigma of 0.02
 H41A-C41
 0.99 with sigma of 0.02
 H41B-C41
 0.99 with sigma of 0.02
 H41B-C40
 2 with sigma of 0.02
 H41A_$2-C40
 2 with sigma of 0.02
 H41A-C40_$2
 2 with sigma of 0.02
 H40-O39
 0.84 with sigma of 0.02
 O40-H40
 0.84 with sigma of 0.02
3. Uiso/Uaniso restraints and constraints
Uanis(N17) \\sim Ueq, Uanis(N12) \\sim Ueq: with sigma of 0.01 and sigma for terminal atoms of 0.02
Uanis(Cl5) \\sim Ueq: with sigma of 0.01 and sigma for terminal atoms of 0.02
Uanis(O40) \\sim Ueq: with sigma of 0.0001 and sigma for terminal atoms of 0.0002
4. Others
 Fixed Sof: Cu3(0.25) Cl7(0.25) Cl8(0.25) O40(0.16667) C13(0.5) H13A(0.5)
 H13B(0.5) C11(0.5) H11A(0.5) H11B(0.5) C2(0.5) H2A(0.5) H2B(0.5) C14(0.5)
 H14A(0.5) H14B(0.5) C18(0.5) H18A(0.5) H18B(0.5) C19(0.5) H19A(0.5) H19B(0.5)
 C16(0.5) H16A(0.5) H16B(0.5) Cl5(0.25) Cl6(0.25) C10(0.5) H10A(0.5) H10B(0.5)
 N12(0.5) N15(0.5) N17(0.5) N9(0.5) O44(0.41666) O43(0.83333) O39(0.3333)
 C40(0.5) H40A(0.5) H40B(0.5) H40(0.5)
5.a Secondary CH2 refined with riding coordinates:
 C13(H13A,H13B), C11(H11A,H11B), C2(H2A,H2B), C14(H14A,H14B), C18(H18A,H18B),
 C19(H19A,H19B), C16(H16A,H16B), C10(H10A,H10B), C40(H40A,H40B)
5.b Aromatic/amide H refined with riding coordinates:
 C35(H35), C34(H34), C22(H22), C32(H32), C31(H31), C26(H26), C25(H25), C23(H23)
;

loop_
_space_group_symop_id
_space_group_symop_operation_xyz
1 'x, y, z'
2 '-x, -y, z+1/2'
3 'x, -y, -z'
4 '-x, y, -z+1/2'
5 'x+1/2, y+1/2, z'
6 '-x+1/2, -y+1/2, z+1/2'
7 'x+1/2, -y+1/2, -z'
8 '-x+1/2, y+1/2, -z+1/2'
9 '-x, -y, -z'
10 'x, y, -z-1/2'
11 '-x, y, z'
12 'x, -y, z-1/2'
13 '-x+1/2, -y+1/2, -z'
14 'x+1/2, y+1/2, -z-1/2'
15 '-x+1/2, y+1/2, z'
16 'x+1/2, -y+1/2, z-1/2'

loop_
_atom_site_label
_atom_site_type_symbol
_atom_site_fract_x
_atom_site_fract_y
_atom_site_fract_z
_atom_site_U_iso_or_equiv
_atom_site_adp_type
_atom_site_occupancy
_atom_site_symmetry_multiplicity
_atom_site_calc_flag
_atom_site_refinement_flags
_atom_site_disorder_assembly
_atom_site_disorder_group
Cu1 Cu 0.34038(3) 0.81973(10) 0.7500 0.0261(3) Uani 1 2 d S . .
Cu2 Cu 0.5000 1.38164(11) 0.47290(4) 0.0474(4) Uani 1 2 d S . .
Cl4 Cl 0.28296(5) 0.9600(2) 0.7500 0.0324(4) Uani 1 2 d S . .
Cu3 Cu 0.5000 0.4363(2) 0.72914(8) 0.0416(5) Uani 0.50 2 d SP . .
Cl7 Cl 0.5556(4) 0.4969(10) 0.7500 0.081(3) Uani 0.50 2 d SP . .
O38 O 0.29174(14) 0.0272(5) 0.55626(14) 0.0502(12) Uani 1 1 d . . .
Cl8 Cl 0.5000 0.1854(5) 0.7256(3) 0.080(2) Uani 0.50 2 d SP . .
O28 O 0.46140(16) 1.2929(5) 0.51268(17) 0.0575(14) Uani 1 1 d . . .
C9 C 0.29760(15) 0.6460(6) 0.67689(18) 0.0280(12) Uani 1 1 d D A -1
O37 O 0.2971(2) 0.1999(6) 0.50147(15) 0.0735(18) Uani 1 1 d D . .
C35 C 0.28412(16) 0.3754(7) 0.65305(18) 0.0334(13) Uani 1 1 d . A .
H35 H 0.2764 0.3550 0.6834 0.040 Uiso 1 1 calc R . .
C36 C 0.29419(19) 0.1623(8) 0.5429(2) 0.0409(15) Uani 1 1 d . . .
C33 C 0.29385(18) 0.2873(7) 0.57676(19) 0.0381(14) Uani 1 1 d . A .
C30 C 0.29551(15) 0.5213(7) 0.64133(18) 0.0293(12) Uani 1 1 d . . .
C34 C 0.28382(16) 0.2585(7) 0.62129(18) 0.0332(13) Uani 1 1 d . . .
H34 H 0.2767 0.1583 0.6302 0.040 Uiso 1 1 calc R A .
O29 O 0.46111(18) 1.5016(5) 0.44182(17) 0.0668(16) Uani 1 1 d . . .
C24 C 0.4248(2) 1.2863(8) 0.5803(3) 0.055(2) Uani 1 1 d . . .
C20 C 0.3563(2) 1.0505(8) 0.6785(3) 0.057(2) Uani 1 1 d D A -1
O40 O 0.5000 1.226(5) 0.4220(16) 0.043(12) Uani 0.33 2 d SPDU . 2
C22 C 0.3815(3) 1.0880(11) 0.5983(3) 0.077(3) Uani 1 1 d . A .
H22 H 0.3660 1.0052 0.5887 0.092 Uiso 1 1 calc R . .
C27 C 0.4512(2) 1.3640(8) 0.5472(3) 0.056(2) Uani 1 1 d . . .
C32 C 0.3039(3) 0.4333(8) 0.5644(2) 0.060(2) Uani 1 1 d . . .
H32 H 0.3103 0.4548 0.5337 0.072 Uiso 1 1 calc R A .
C41 C 0.5000 0.9776(12) 0.3819(5) 0.084(4) Uani 1 2 d SD . .
C31 C 0.3047(2) 0.5498(8) 0.5966(2) 0.0525(19) Uani 1 1 d . A .
H31 H 0.3117 0.6501 0.5876 0.063 Uiso 1 1 calc R . .
C21 C 0.3810(2) 1.1327(8) 0.6436(3) 0.054(2) Uani 1 1 d . . .
C26 C 0.4028(2) 1.2531(7) 0.6567(3) 0.070(3) Uani 1 1 d . A .
H26 H 0.4031 1.2833 0.6878 0.084 Uiso 1 1 calc R . .
C25 C 0.4248(2) 1.3324(7) 0.6254(3) 0.065(2) Uani 1 1 d . . .
H25 H 0.4397 1.4172 0.6347 0.078 Uiso 1 1 calc R A .
C23 C 0.4039(3) 1.1608(10) 0.5670(3) 0.076(3) Uani 1 1 d . . .
H23 H 0.4050 1.1253 0.5365 0.091 Uiso 1 1 calc R A .
C13 C 0.3501(3) 0.5225(12) 0.7186(4) 0.026(2) Uani 0.50 1 d P A -1
H13A H 0.3775 0.5324 0.7253 0.031 Uiso 0.50 1 calc PR A -1
H13B H 0.3465 0.4341 0.6981 0.031 Uiso 0.50 1 calc PR A -1
C11 C 0.3647(4) 0.7101(19) 0.6593(4) 0.035(3) Uani 0.50 1 d P A -1
H11A H 0.3765 0.6181 0.6459 0.042 Uiso 0.50 1 calc PR A -1
H11B H 0.3515 0.7667 0.6348 0.042 Uiso 0.50 1 calc PR A -1
C2 C 0.3754(5) 0.7942(19) 0.8376(6) 0.042(4) Uani 0.50 1 d P A -1
H2A H 0.3574 0.8140 0.8627 0.050 Uiso 0.50 1 calc PR A -1
H2B H 0.4014 0.7961 0.8504 0.050 Uiso 0.50 1 calc PR A -1
C14 C 0.3285(3) 0.4966(10) 0.7623(3) 0.025(3) Uani 0.50 1 d P A -1
H14A H 0.3015 0.4763 0.7554 0.030 Uiso 0.50 1 calc PR A -1
H14B H 0.3389 0.4066 0.7783 0.030 Uiso 0.50 1 calc PR A -1
C18 C 0.4101(4) 0.9278(16) 0.7788(5) 0.045(3) Uani 0.50 1 d P A -1
H18A H 0.4287 0.9799 0.7987 0.054 Uiso 0.50 1 calc PR A -1
H18B H 0.4196 0.8237 0.7724 0.054 Uiso 0.50 1 calc PR A -1
C19 C 0.4062(4) 1.0156(16) 0.7344(5) 0.053(5) Uani 0.50 1 d P A -1
H19A H 0.3971 1.1209 0.7399 0.064 Uiso 0.50 1 calc PR A -1
H19B H 0.4307 1.0200 0.7180 0.064 Uiso 0.50 1 calc PR A -1
C16 C 0.3676(3) 0.6358(14) 0.8180(5) 0.034(3) Uani 0.50 1 d P A -1
H16A H 0.3888 0.6055 0.7979 0.041 Uiso 0.50 1 calc PR A -1
H16B H 0.3661 0.5607 0.8431 0.041 Uiso 0.50 1 calc PR A -1
Cl5 Cl 0.4420(4) 0.4436(12) 0.7500 0.110(4) Uani 0.50 2 d SPU . .
Cl6 Cl 0.5131(2) 0.6429(7) 0.6791(3) 0.065(3) Uani 0.25 1 d P . .
C10 C 0.3946(4) 0.8095(15) 0.6806(6) 0.039(3) Uani 0.50 1 d P A -1
H10A H 0.4117 0.7460 0.6994 0.047 Uiso 0.50 1 calc PR A -1
H10B H 0.4099 0.8583 0.6564 0.047 Uiso 0.50 1 calc PR A -1
N12 N 0.3362(6) 0.663(2) 0.6962(6) 0.021(3) Uani 0.50 1 d PU A -1
N15 N 0.3316(6) 0.634(2) 0.7917(6) 0.026(4) Uani 0.50 1 d P A -1
N17 N 0.3719(7) 0.917(3) 0.8034(7) 0.029(5) Uani 0.50 1 d PU A -1
N9 N 0.3776(8) 0.925(4) 0.7084(7) 0.032(5) Uani 0.50 1 d P A -1
H9A H 0.2952(17) 0.743(4) 0.6604(17) 0.038 Uiso 1 1 d D . .
H9B H 0.2788(13) 0.634(7) 0.7014(15) 0.038 Uiso 1 1 d D . .
H20A H 0.3485(18) 1.123(6) 0.7023(16) 0.038 Uiso 1 1 d D . .
H20B H 0.3334(11) 1.016(7) 0.6621(18) 0.038 Uiso 1 1 d D . .
H37 H 0.2987(18) 0.121(4) 0.4860(18) 0.038 Uiso 1 1 d D . .
O44 O 0.5000 0.8512(17) 0.7314(5) 0.166(8) Uani 0.83 2 d SP . .
O43 O 0.3932(4) 0.7372(19) 0.5572(4) 0.183(6) Uani 0.83 1 d P . .
O39 O 0.4847(6) 1.2104(17) 0.4204(7) 0.032(3) Uani 0.33 1 d PD . 1
C40 C 0.4885(5) 1.0805(18) 0.4189(6) 0.078(8) Uani 0.50 1 d PD . .
H40A H 0.4605 1.0826 0.4187 0.094 Uiso 0.50 1 calc PR . 2
H40B H 0.4962 1.0303 0.4476 0.094 Uiso 0.50 1 calc PR . 2
H41A H 0.5225(3) 0.906(3) 0.3774(11) 0.118 Uiso 1 1 d D . .
H41B H 0.5000 1.042(4) 0.3535(8) 0.118 Uiso 1 2 d SD . .
H40 H 0.492(3) 1.246(10) 0.3956(14) 0.02(3) Uiso 0.50 1 d PD . .

loop_
_atom_site_aniso_label
_atom_site_aniso_U_11
_atom_site_aniso_U_22
_atom_site_aniso_U_33
_atom_site_aniso_U_23
_atom_site_aniso_U_13
_atom_site_aniso_U_12
Cu1 0.0168(5) 0.0213(4) 0.0402(5) 0.000 0.000 0.0036(3)
Cu2 0.0849(10) 0.0232(5) 0.0340(6) 0.0173(4) 0.000 0.000
Cl4 0.0200(10) 0.0334(9) 0.0438(11) 0.000 0.000 0.0101(7)
Cu3 0.0388(13) 0.0323(10) 0.0536(12) -0.0012(9) 0.000 0.000
Cl7 0.022(4) 0.041(5) 0.181(8) 0.000 0.000 -0.007(4)
O38 0.062(3) 0.057(3) 0.032(2) -0.009(2) 0.006(2) -0.019(2)
Cl8 0.060(3) 0.028(2) 0.150(6) -0.001(3) 0.000 0.000
O28 0.087(4) 0.032(2) 0.053(3) 0.017(2) 0.001(3) -0.009(2)
C9 0.018(3) 0.038(3) 0.028(3) 0.001(2) 0.001(2) 0.008(2)
O37 0.144(6) 0.056(3) 0.021(2) -0.009(2) 0.005(3) 0.015(3)
C35 0.024(3) 0.055(4) 0.021(3) -0.010(2) 0.006(2) -0.013(3)
C36 0.041(4) 0.055(4) 0.027(3) -0.004(3) 0.003(3) 0.004(3)
C33 0.038(4) 0.052(4) 0.024(3) -0.004(3) 0.001(3) 0.003(3)
C30 0.020(3) 0.046(3) 0.022(3) -0.004(2) 0.000(2) 0.010(2)
C34 0.028(3) 0.046(3) 0.026(3) -0.010(2) 0.001(2) -0.012(2)
O29 0.107(5) 0.038(3) 0.055(3) 0.017(2) -0.024(3) 0.009(3)
C24 0.058(5) 0.036(3) 0.072(5) 0.034(3) 0.001(4) 0.002(3)
C20 0.035(4) 0.038(4) 0.097(6) 0.026(4) 0.007(4) 0.014(3)
O40 0.043(12) 0.043(12) 0.043(12) 0.0001(11) 0.000 0.000
C22 0.071(6) 0.081(6) 0.079(6) 0.052(5) -0.036(5) -0.028(5)
C27 0.079(6) 0.037(4) 0.052(4) 0.029(3) -0.003(4) -0.002(3)
C32 0.110(7) 0.051(4) 0.020(3) 0.001(3) 0.011(4) 0.011(4)
C41 0.123(12) 0.032(5) 0.099(10) -0.012(6) 0.000 0.000
C31 0.090(6) 0.038(3) 0.030(3) 0.007(3) 0.007(3) 0.011(3)
C21 0.037(4) 0.039(4) 0.086(6) 0.030(4) 0.013(4) 0.015(3)
C26 0.087(6) 0.022(3) 0.102(6) 0.002(3) 0.055(5) 0.007(3)
C25 0.080(6) 0.026(3) 0.090(6) 0.004(3) 0.045(5) 0.003(3)
C23 0.087(7) 0.084(6) 0.057(5) 0.041(4) -0.021(5) -0.028(5)
C13 0.022(6) 0.033(6) 0.023(5) 0.000(4) 0.000(5) 0.003(4)
C11 0.026(7) 0.044(8) 0.034(7) 0.020(7) 0.011(5) 0.011(6)
C2 0.034(10) 0.039(8) 0.053(10) -0.019(8) -0.023(8) 0.008(8)
C14 0.037(6) 0.017(4) 0.022(7) -0.002(3) -0.001(4) 0.002(4)
C18 0.023(7) 0.034(7) 0.077(10) -0.017(7) -0.008(7) -0.005(5)
C19 0.028(7) 0.033(6) 0.099(17) 0.009(7) -0.007(7) -0.014(5)
C16 0.019(6) 0.041(7) 0.041(7) 0.002(6) -0.007(5) 0.009(5)
Cl5 0.025(4) 0.069(7) 0.234(9) 0.000 0.000 0.007(6)
Cl6 0.088(8) 0.033(3) 0.075(5) -0.013(3) -0.015(4) 0.000(3)
C10 0.020(8) 0.031(6) 0.066(10) 0.010(6) 0.011(7) 0.005(6)
N12 0.017(6) 0.024(6) 0.022(7) 0.010(5) -0.001(5) 0.005(5)
N15 0.024(8) 0.026(8) 0.029(9) -0.009(6) 0.001(7) 0.003(5)
N17 0.020(8) 0.033(6) 0.033(9) -0.017(7) 0.001(7) 0.014(6)
N9 0.023(10) 0.039(7) 0.033(10) 0.015(8) -0.016(7) 0.005(6)
O44 0.28(2) 0.107(11) 0.111(13) -0.001(8) 0.000 0.000
O43 0.196(14) 0.206(14) 0.148(11) 0.025(11) 0.074(10) 0.029(11)
O39 0.040(10) 0.017(7) 0.038(8) 0.009(5) 0.007(9) -0.005(7)
C40 0.10(2) 0.058(9) 0.078(10) 0.002(8) 0.010(10) -0.039(10)

loop_
_atom_type_symbol
_atom_type_description
_atom_type_scat_dispersion_real
_atom_type_scat_dispersion_imag
_atom_type_scat_source
C C 0.0033 0.0016 'International Tables Vol C Tables 4.2.6.8 and 6.1.1.4'
H H 0.0000 0.0000 'International Tables Vol C Tables 4.2.6.8 and 6.1.1.4'
Cl Cl 0.1484 0.1585 'International Tables Vol C Tables 4.2.6.8 and 6.1.1.4'
Cu Cu 0.3201 1.2651 'International Tables Vol C Tables 4.2.6.8 and 6.1.1.4'
N N 0.0061 0.0033 'International Tables Vol C Tables 4.2.6.8 and 6.1.1.4'
O O 0.0106 0.0060 'International Tables Vol C Tables 4.2.6.8 and 6.1.1.4'

loop_
_geom_angle_atom_site_label_1
_geom_angle_atom_site_label_2
_geom_angle_atom_site_label_3
_geom_angle
_geom_angle_site_symmetry_1
_geom_angle_site_symmetry_3
N12 Cu1 Cl4 106.1(6) 10_557 .
N12 Cu1 Cl4 106.1(6) . .
N12 Cu1 N12 98.0(7) . 10_557
N12 Cu1 N17 74.9(8) . 10_557
N12 Cu1 N17 74.9(8) 10_557 .
N12 Cu1 N17 149.9(9) 10_557 10_557
N12 Cu1 N17 149.9(9) . .
N15 Cu1 Cl4 106.4(6) 10_557 .
N15 Cu1 Cl4 106.4(6) . .
N15 Cu1 N12 12.9(5) . 10_557
N15 Cu1 N12 85.6(5) 10_557 10_557
N15 Cu1 N12 85.6(5) . .
N15 Cu1 N12 12.9(5) 10_557 .
N15 Cu1 N15 73.0(8) 10_557 .
N15 Cu1 N17 87.5(8) 10_557 10_557
N15 Cu1 N17 147.5(9) . 10_557
N15 Cu1 N17 147.5(9) 10_557 .
N15 Cu1 N17 87.5(8) . .
N17 Cu1 Cl4 103.9(7) 10_557 .
N17 Cu1 Cl4 103.9(7) . .
N17 Cu1 N17 96.5(13) 10_557 .
N9 Cu1 Cl4 108.6(8) 10_557 .
N9 Cu1 Cl4 108.6(8) . .
N9 Cu1 N12 83.5(9) . .
N9 Cu1 N12 143.3(9) 10_557 .
N9 Cu1 N12 83.5(9) 10_557 10_557
N9 Cu1 N12 143.3(9) . 10_557
N9 Cu1 N15 95.6(9) 10_557 .
N9 Cu1 N15 145.0(10) . .
N9 Cu1 N15 95.6(9) . 10_557
N9 Cu1 N15 145.0(10) 10_557 10_557
N9 Cu1 N17 85.6(6) 10_557 10_557
N9 Cu1 N17 85.6(6) . .
N9 Cu1 N17 11.1(10) 10_557 .
N9 Cu1 N17 11.1(10) . 10_557
N9 Cu1 N9 74.7(12) 10_557 .
O28 Cu2 Cu2 87.15(15) 11_655 9_686
O28 Cu2 Cu2 87.15(15) . 9_686
O28 Cu2 O28 88.2(3) 11_655 .
O28 Cu2 O40 100.1(10) 11_655 .
O28 Cu2 O40 100.1(10) . .
O28 Cu2 O39 88.7(4) . .
O28 Cu2 O39 108.5(5) 11_655 .
O28 Cu2 O39 108.5(5) . 11_655
O28 Cu2 O39 88.7(4) 11_655 11_655
O29 Cu2 Cu2 81.88(16) . 9_686
O29 Cu2 Cu2 81.88(16) 11_655 9_686
O29 Cu2 O28 90.3(2) 11_655 11_655
O29 Cu2 O28 90.3(2) . .
O29 Cu2 O28 169.0(2) 11_655 .
O29 Cu2 O28 169.0(2) . 11_655
O29 Cu2 O29 89.1(3) 11_655 .
O29 Cu2 O40 90.9(10) 11_655 .
O29 Cu2 O40 90.9(10) . .
O29 Cu2 O39 82.4(5) 11_655 11_655
O29 Cu2 O39 82.4(5) . .
O29 Cu2 O39 102.1(5) . 11_655
O29 Cu2 O39 102.1(4) 11_655 .
O40 Cu2 Cu2 169.8(13) . 9_686
O40 Cu2 O39 14.2(5) . .
O40 Cu2 O39 14.2(5) . 11_655
O39 Cu2 Cu2 163.7(5) . 9_686
O39 Cu2 Cu2 163.7(5) 11_655 9_686
O39 Cu2 O39 28.2(10) . 11_655
Cu3 Cu3 Cl7 73.20(13) 10_557 .
Cu3 Cu3 Cl7 73.20(13) 10_557 11_655
Cu3 Cu3 Cl8 92.7(2) 10_557 .
Cu3 Cu3 Cl8 58.80(16) 10_557 10_557
Cu3 Cu3 Cl5 73.30(14) 10_557 11_655
Cu3 Cu3 Cl5 73.30(14) 10_557 .
Cu3 Cu3 Cl6 128.21(18) 10_557 11_655
Cu3 Cu3 Cl6 128.21(18) 10_557 .
Cl7 Cu3 Cl7 135.0(4) 11_655 .
Cl7 Cu3 Cl8 93.7(2) 11_655 10_557
Cl7 Cu3 Cl8 105.3(3) . .
Cl7 Cu3 Cl8 93.7(2) . 10_557
Cl7 Cu3 Cl8 105.3(3) 11_655 .
Cl7 Cu3 Cl5 12.8(4) 11_655 .
Cl7 Cu3 Cl5 142.6(2) . .
Cl7 Cu3 Cl5 12.8(4) . 11_655
Cl7 Cu3 Cl5 142.6(2) 11_655 11_655
Cl7 Cu3 Cl6 79.0(3) 11_655 11_655
Cl7 Cu3 Cl6 99.6(3) . 11_655
Cl7 Cu3 Cl6 99.6(3) 11_655 .
Cl7 Cu3 Cl6 79.0(3) . .
Cl8 Cu3 Cl8 33.9(4) . 10_557
Cl8 Cu3 Cl6 137.0(3) . 11_655
Cl8 Cu3 Cl6 137.0(3) . .
Cl5 Cu3 Cl8 92.5(3) . .
Cl5 Cu3 Cl8 92.5(3) 11_655 .
Cl5 Cu3 Cl8 82.9(3) 11_655 10_557
Cl5 Cu3 Cl8 82.9(3) . 10_557
Cl5 Cu3 Cl5 146.4(3) . 11_655
Cl5 Cu3 Cl6 88.2(3) 11_655 .
Cl5 Cu3 Cl6 109.9(3) . .
Cl5 Cu3 Cl6 109.9(3) 11_655 11_655
Cl5 Cu3 Cl6 88.2(3) . 11_655
Cl6 Cu3 Cl8 166.4(2) . 10_557
Cl6 Cu3 Cl8 166.4(2) 11_655 10_557
Cl6 Cu3 Cl6 22.3(4) . 11_655
Cu3 Cl7 Cu3 33.6(3) 10_557 .
Cl5 Cl7 Cu3 85(3) 11_655 10_557
Cl5 Cl7 Cu3 85(3) 11_655 .
Cu3 Cl8 Cu3 28.49(13) . 10_557
Cl8 Cl8 Cu3 58.80(16) 10_557 10_557
Cl8 Cl8 Cu3 87.3(2) 10_557 .
C27 O28 Cu2 119.4(5) . .
C30 C9 H9A 106(3) . .
C30 C9 H9B 113(4) . .
N12 C9 C30 112.6(9) . .
N12 C9 H9A 100(4) . .
N12 C9 H9B 110(4) . .
H9A C9 H9B 113(5) . .
C36 O37 H37 109(5) . .
C30 C35 H35 119.4 . .
C30 C35 C34 121.1(5) . .
C34 C35 H35 119.4 . .
O38 C36 O37 123.6(6) . .
O38 C36 C33 119.3(5) . .
O37 C36 C33 117.0(6) . .
C34 C33 C36 120.3(6) . .
C32 C33 C36 120.6(5) . .
C32 C33 C34 119.1(6) . .
C35 C30 C9 120.6(5) . .
C31 C30 C9 121.1(5) . .
C31 C30 C35 118.3(5) . .
C35 C34 H34 119.9 . .
C33 C34 C35 120.1(6) . .
C33 C34 H34 119.9 . .
C27 O29 Cu2 125.0(5) 3_586 .
C25 C24 C27 119.1(7) . .
C23 C24 C27 120.4(8) . .
C23 C24 C25 120.2(7) . .
C21 C20 N9 115.3(12) . .
C21 C20 H20A 109(4) . .
C21 C20 H20B 106(4) . .
N9 C20 H20A 101(4) . .
N9 C20 H20B 116(4) . .
H20A C20 H20B 109(5) . .
Cu2 O40 H40 123(8) . .
C40 O40 Cu2 134(3) 11_655 .
C40 O40 Cu2 134(3) . .
C40 O40 C40 35.0(19) . 11_655
C40 O40 H40 104(7) 11_655 .
C40 O40 H40 92(7) . .
C21 C22 H22 119.3 . .
C23 C22 H22 119.3 . .
C23 C22 C21 121.4(8) . .
O28 C27 O29 126.2(7) . 3_586
O28 C27 C24 118.7(7) . .
O29 C27 C24 115.1(7) 3_586 .
C33 C32 H32 119.8 . .
C33 C32 C31 120.4(6) . .
C31 C32 H32 119.8 . .
C40 C41 C40 31.9(14) 11_655 .
C40 C41 H41A 133.3(19) . .
C40 C41 H41A 105.0(13) 11_655 .
C40 C41 H41B 106(2) . .
C40 C41 H41B 106(2) 11_655 .
H41A C41 H41B 103.7(17) . .
C30 C31 C32 120.8(6) . .
C30 C31 H31 119.6 . .
C32 C31 H31 119.6 . .
C22 C21 C20 121.3(8) . .
C26 C21 C20 119.8(8) . .
C26 C21 C22 118.9(7) . .
C21 C26 H26 119.6 . .
C21 C26 C25 120.9(8) . .
C25 C26 H26 119.6 . .
C24 C25 C26 119.3(8) . .
C24 C25 H25 120.4 . .
C26 C25 H25 120.4 . .
C24 C23 H23 120.4 . .
C22 C23 C24 119.3(9) . .
C22 C23 H23 120.4 . .
H13A C13 H13B 108.2 . .
C14 C13 H13A 109.7 . .
C14 C13 H13B 109.7 . .
N12 C13 H13A 109.7 . .
N12 C13 H13B 109.7 . .
N12 C13 C14 109.7(10) . .
H11A C11 H11B 108.3 . .
C10 C11 H11A 109.9 . .
C10 C11 H11B 109.9 . .
C10 C11 N12 108.7(13) . .
N12 C11 H11A 109.9 . .
N12 C11 H11B 109.9 . .
H2A C2 H2B 107.8 . .
C16 C2 H2A 109.0 . .
C16 C2 H2B 109.0 . .
N17 C2 H2A 109.0 . .
N17 C2 H2B 109.0 . .
N17 C2 C16 113.0(15) . .
C13 C14 H14A 109.7 . .
C13 C14 H14B 109.7 . .
H14A C14 H14B 108.2 . .
N15 C14 C13 109.7(11) . .
N15 C14 H14A 109.7 . .
N15 C14 H14B 109.7 . .
H18A C18 H18B 108.1 . .
C19 C18 H18A 109.5 . .
C19 C18 H18B 109.5 . .
C19 C18 N17 110.8(14) . .
N17 C18 H18A 109.5 . .
N17 C18 H18B 109.5 . .
C18 C19 H19A 111.1 . .
C18 C19 H19B 111.1 . .
H19A C19 H19B 109.0 . .
N9 C19 C18 103.4(13) . .
N9 C19 H19A 111.1 . .
N9 C19 H19B 111.1 . .
C2 C16 H16A 109.4 . .
C2 C16 H16B 109.4 . .
H16A C16 H16B 108.0 . .
N15 C16 C2 111.2(11) . .
N15 C16 H16A 109.4 . .
N15 C16 H16B 109.4 . .
Cu3 Cl5 Cu3 33.4(3) 10_557 .
Cl7 Cl5 Cu3 82(3) 11_655 .
Cl7 Cl5 Cu3 82(3) 11_655 10_557
Cl6 Cl6 Cu3 78.83(19) 11_655 .
C11 C10 H10A 109.5 . .
C11 C10 H10B 109.5 . .
H10A C10 H10B 108.1 . .
N9 C10 C11 110.6(15) . .
N9 C10 H10A 109.5 . .
N9 C10 H10B 109.5 . .
C9 N12 Cu1 114.9(12) . .
C9 N12 C13 112.8(12) . .
C9 N12 C11 111.0(12) . .
C13 N12 Cu1 100.6(10) . .
C13 N12 C11 108.7(15) . .
C11 N12 Cu1 108.2(12) . .
C14 N15 Cu1 107.6(10) . .
C16 N15 Cu1 99.9(11) . .
C16 N15 C14 112.2(15) . .
C2 N17 Cu1 104.9(17) . .
C2 N17 C18 106.8(19) . .
C18 N17 Cu1 97.9(12) . .
C20 N9 Cu1 110.1(15) . .
C19 N9 Cu1 111.8(14) . .
C19 N9 C20 103.5(19) . .
C10 N9 Cu1 107.2(18) . .
C10 N9 C20 111.7(15) . .
C10 N9 C19 113(2) . .
Cu2 O39 H40 106(7) . .
O39 O39 Cu2 75.9(5) 11_655 .
O39 O39 C40 83.1(14) 11_655 .
O39 O39 C40 50.3(10) 11_655 11_655
O39 O39 H40 73(7) 11_655 .
C40 O39 Cu2 132.0(18) . .
C40 O39 Cu2 112.7(15) 11_655 .
C40 O39 C40 32.8(17) . 11_655
C40 O39 H40 94(6) 11_655 .
C40 O39 H40 108(7) . .
O40 C40 C41 123(2) . .
O40 C40 O39 22.2(10) . 11_655
O40 C40 H40A 106.5 . .
O40 C40 H40B 106.5 . .
C41 C40 O39 108.6(15) . 11_655
C41 C40 H40A 106.5 . .
C41 C40 H40B 106.5 . .
O39 C40 O40 24.4(14) . .
O39 C40 C41 132.2(17) . .
O39 C40 O39 46.6(18) . 11_655
O39 C40 H40A 82.1 . .
O39 C40 H40A 128.6 11_655 .
O39 C40 H40B 98.1 11_655 .
O39 C40 H40B 116.1 . .
H40A C40 H40B 106.5 . .

loop_
_geom_bond_atom_site_label_1
_geom_bond_atom_site_label_2
_geom_bond_distance
_geom_bond_site_symmetry_2
Cu1 Cl4 2.368(2) .
Cu1 N12 2.10(2) .
Cu1 N12 2.10(2) 10_557
Cu1 N15 2.06(2) .
Cu1 N15 2.06(2) 10_557
Cu1 N17 2.10(3) .
Cu1 N17 2.10(3) 10_557
Cu1 N9 2.02(3) .
Cu1 N9 2.02(3) 10_557
Cu2 Cu2 2.616(2) 9_686
Cu2 O28 1.956(5) .
Cu2 O28 1.956(5) 11_655
Cu2 O29 1.954(5) .
Cu2 O29 1.954(5) 11_655
Cu2 O40 2.02(4) .
Cu2 O39 2.22(2) 11_655
Cu2 O39 2.22(2) .
Cu3 Cu3 1.227(5) 10_557
Cu3 Cl7 2.122(14) .
Cu3 Cl7 2.122(13) 11_655
Cu3 Cl8 2.200(5) .
Cu3 Cl8 2.569(6) 10_557
Cu3 Cl5 2.135(15) 11_655
Cu3 Cl5 2.135(15) .
Cu3 Cl6 2.377(8) 11_655
Cu3 Cl6 2.377(8) .
Cl7 Cu3 2.122(13) 10_557
Cl7 Cl5 0.474(14) 11_655
O38 C36 1.249(8) .
Cl8 Cu3 2.569(6) 10_557
Cl8 Cl8 1.435(15) 10_557
O28 C27 1.244(9) .
C9 C30 1.515(8) .
C9 N12 1.48(2) .
C9 H9A 0.99(2) .
C9 H9B 0.98(2) .
O37 C36 1.268(8) .
O37 H37 0.83(2) .
C35 H35 0.9500 .
C35 C30 1.383(8) .
C35 C34 1.386(7) .
C36 C33 1.480(8) .
C33 C34 1.380(8) .
C33 C32 1.375(10) .
C30 C31 1.377(8) .
C34 H34 0.9500 .
O29 C27 1.271(9) 3_586
C24 C27 1.508(10) .
C24 C25 1.385(11) .
C24 C23 1.381(11) .
C20 C21 1.527(10) .
C20 N9 1.60(3) .
C20 H20A 0.99(2) .
C20 H20B 0.99(2) .
O40 C40 1.34(4) 11_655
O40 C40 1.34(4) .
O40 H40 0.85(2) .
C22 H22 0.9500 .
C22 C21 1.389(12) .
C22 C23 1.368(11) .
C27 O29 1.271(9) 3_586
C32 H32 0.9500 .
C32 C31 1.393(9) .
C41 C40 1.469(18) .
C41 C40 1.469(18) 11_655
C41 H41A 1.017(11) .
C41 H41B 1.009(19) .
C31 H31 0.9500 .
C21 C26 1.363(11) .
C26 H26 0.9500 .
C26 C25 1.390(10) .
C25 H25 0.9500 .
C23 H23 0.9500 .
C13 H13A 0.9900 .
C13 H13B 0.9900 .
C13 C14 1.509(13) .
C13 N12 1.484(19) .
C11 H11A 0.9900 .
C11 H11B 0.9900 .
C11 C10 1.50(2) .
C11 N12 1.533(19) .
C2 H2A 0.9900 .
C2 H2B 0.9900 .
C2 C16 1.528(18) .
C2 N17 1.48(3) .
C14 H14A 0.9900 .
C14 H14B 0.9900 .
C14 N15 1.485(16) .
C18 H18A 0.9900 .
C18 H18B 0.9900 .
C18 C19 1.522(18) .
C18 N17 1.53(2) .
C19 H19A 0.9900 .
C19 H19B 0.9900 .
C19 N9 1.49(3) .
C16 H16A 0.9900 .
C16 H16B 0.9900 .
C16 N15 1.48(2) .
Cl5 Cu3 2.135(15) 10_557
Cl5 Cl7 0.474(14) 11_655
Cl6 Cl6 0.921(16) 11_655
C10 H10A 0.9900 .
C10 H10B 0.9900 .
C10 N9 1.43(3) .
O39 O39 1.08(4) 11_655
O39 C40 1.48(2) 11_655
O39 C40 1.15(2) .
O39 H40 0.83(2) .
C40 O39 1.48(2) 11_655
C40 H40A 0.9900 .
C40 H40B 0.9900 .

loop_
_geom_hbond_atom_site_label_D
_geom_hbond_atom_site_label_H
_geom_hbond_atom_site_label_A
_geom_hbond_distance_DH
_geom_hbond_distance_HA
_geom_hbond_distance_DA
_geom_hbond_angle_DHA
_geom_hbond_site_symmetry_A
O37 H37 O38 0.83(2) 1.82(3) 2.622(7) 165(6) 3_556

loop_
_geom_torsion_atom_site_label_1
_geom_torsion_atom_site_label_2
_geom_torsion_atom_site_label_3
_geom_torsion_atom_site_label_4
_geom_torsion
_geom_torsion_site_symmetry_1
_geom_torsion_site_symmetry_4
Cu2 Cu2 O28 C27 -2.0(5) 9_686 .
Cu2 Cu2 O29 C27 4.4(6) 9_686 3_586
Cu2 Cu2 O40 C40 155(2) 9_686 11_655
Cu2 Cu2 O40 C40 -155(2) 9_686 .
Cu2 Cu2 O39 O39 149.2(15) 9_686 11_655
Cu2 Cu2 O39 C40 -143.9(16) 9_686 .
Cu2 Cu2 O39 C40 -175.7(10) 9_686 11_655
Cu2 O28 C27 O29 6.1(11) . 3_586
Cu2 O28 C27 C24 -173.0(5) . .
Cu2 O40 C40 C41 -163.8(11) . .
Cu2 O40 C40 O39 -111(8) . 11_655
Cu2 O40 C40 O39 77(6) . .
Cu2 O39 C40 O40 -60(7) . .
Cu2 O39 C40 C41 -138.6(16) . .
Cu2 O39 C40 O39 -64.0(16) . 11_655
Cl4 Cu1 N12 C9 -13.1(8) . .
Cl4 Cu1 N12 C13 -134.6(9) . .
Cl4 Cu1 N12 C11 111.5(11) . .
Cl4 Cu1 N15 C14 107.2(11) . .
Cl4 Cu1 N15 C16 -135.6(9) . .
Cl4 Cu1 N17 C2 114.5(13) . .
Cl4 Cu1 N17 C18 -135.7(12) . .
Cl4 Cu1 N9 C20 -12.4(15) . .
Cl4 Cu1 N9 C19 102.0(16) . .
Cl4 Cu1 N9 C10 -134.1(12) . .
Cu3 Cu3 Cl7 Cl5 88.5(10) 10_557 11_655
Cu3 Cu3 Cl8 Cl8 0.000(3) 10_557 10_557
Cu3 Cu3 Cl5 Cl7 87.6(10) 10_557 11_655
Cu3 Cu3 Cl6 Cl6 -98.94(16) 10_557 11_655
Cl7 Cu3 Cl7 Cu3 43.2(5) 11_655 10_557
Cl7 Cu3 Cl7 Cl5 131.7(10) 11_655 11_655
Cl7 Cu3 Cl8 Cu3 73.32(15) . 10_557
Cl7 Cu3 Cl8 Cu3 -73.32(15) 11_655 10_557
Cl7 Cu3 Cl8 Cl8 -73.32(15) 11_655 10_557
Cl7 Cu3 Cl8 Cl8 73.32(15) . 10_557
Cl7 Cu3 Cl5 Cu3 -87.6(10) 11_655 10_557
Cl7 Cu3 Cl5 Cu3 -27.4(6) . 10_557
Cl7 Cu3 Cl5 Cl7 60.3(12) . 11_655
Cl7 Cu3 Cl6 Cl6 -22.8(2) 11_655 11_655
Cl7 Cu3 Cl6 Cl6 -157.1(2) . 11_655
O38 C36 C33 C34 -12.2(10) . .
O38 C36 C33 C32 167.1(7) . .
Cl8 Cu3 Cl7 Cu3 -88.2(2) . 10_557
Cl8 Cu3 Cl7 Cu3 -55.82(18) 10_557 10_557
Cl8 Cu3 Cl7 Cl5 32.7(10) 10_557 11_655
Cl8 Cu3 Cl7 Cl5 0.3(11) . 11_655
Cl8 Cu3 Cl8 Cu3 0.000(5) 10_557 10_557
Cl8 Cu3 Cl5 Cu3 59.48(17) 10_557 10_557
Cl8 Cu3 Cl5 Cu3 92.1(2) . 10_557
Cl8 Cu3 Cl5 Cl7 147.1(10) 10_557 11_655
Cl8 Cu3 Cl5 Cl7 179.7(10) . 11_655
Cl8 Cu3 Cl6 Cl6 144.4(10) 10_557 11_655
Cl8 Cu3 Cl6 Cl6 102.2(2) . 11_655
O28 Cu2 O28 C27 85.3(6) 11_655 .
O28 Cu2 O29 C27 91.4(6) . 3_586
O28 Cu2 O29 C27 9.4(16) 11_655 3_586
O28 Cu2 O40 C40 20(2) 11_655 11_655
O28 Cu2 O40 C40 -69.5(19) . 11_655
O28 Cu2 O40 C40 69.5(19) 11_655 .
O28 Cu2 O40 C40 -20(2) . .
O28 Cu2 O39 O39 -47.7(2) 11_655 11_655
O28 Cu2 O39 O39 -135.42(18) . 11_655
O28 Cu2 O39 C40 19(2) 11_655 .
O28 Cu2 O39 C40 -12.7(13) 11_655 11_655
O28 Cu2 O39 C40 -100.4(12) . 11_655
O28 Cu2 O39 C40 -69(2) . .
C9 C30 C31 C32 177.9(7) . .
O37 C36 C33 C34 167.9(7) . .
O37 C36 C33 C32 -12.8(10) . .
C35 C30 C31 C32 -2.4(11) . .
C36 C33 C34 C35 179.0(6) . .
C36 C33 C32 C31 -178.0(7) . .
C33 C32 C31 C30 0.0(12) . .
C30 C9 N12 Cu1 -174.5(5) . .
C30 C9 N12 C13 -60.0(13) . .
C30 C9 N12 C11 62.3(14) . .
C30 C35 C34 C33 -2.0(9) . .
C34 C35 C30 C9 -176.9(5) . .
C34 C35 C30 C31 3.4(9) . .
C34 C33 C32 C31 1.3(12) . .
O29 Cu2 O28 C27 3.0(15) 11_655 .
O29 Cu2 O28 C27 -83.8(6) . .
O29 Cu2 O29 C27 -77.6(7) 11_655 3_586
O29 Cu2 O40 C40 111(2) 11_655 11_655
O29 Cu2 O40 C40 -160(2) . 11_655
O29 Cu2 O40 C40 -111(2) . .
O29 Cu2 O40 C40 160(2) 11_655 .
O29 Cu2 O39 O39 46.69(19) 11_655 11_655
O29 Cu2 O39 O39 134.1(2) . 11_655
O29 Cu2 O39 C40 113.6(19) 11_655 .
O29 Cu2 O39 C40 81.7(12) 11_655 11_655
O29 Cu2 O39 C40 -159(2) . .
O29 Cu2 O39 C40 169.2(12) . 11_655
C20 C21 C26 C25 -178.3(7) . .
O40 Cu2 O28 C27 -174.8(11) . .
O40 Cu2 O29 C27 -168.4(11) . 3_586
O40 Cu2 O39 O39 8(7) . 11_655
O40 Cu2 O39 C40 43(7) . 11_655
O40 Cu2 O39 C40 75(7) . .
C22 C21 C26 C25 1.3(12) . .
C27 C24 C25 C26 -174.9(7) . .
C27 C24 C23 C22 177.0(8) . .
C32 C33 C34 C35 -0.4(10) . .
C21 C20 N9 Cu1 -176.8(9) . .
C21 C20 N9 C19 63.6(18) . .
C21 C20 N9 C10 -58(2) . .
C21 C22 C23 C24 -3.5(14) . .
C21 C26 C25 C24 -1.0(12) . .
C25 C24 C27 O28 154.7(7) . .
C25 C24 C27 O29 -24.5(10) . 3_586
C25 C24 C23 C22 3.7(13) . .
C23 C24 C27 O28 -18.7(11) . .
C23 C24 C27 O29 162.0(8) . 3_586
C23 C24 C25 C26 -1.5(12) . .
C23 C22 C21 C20 -179.4(8) . .
C23 C22 C21 C26 1.0(12) . .
C13 C14 N15 Cu1 26.7(14) . .
C13 C14 N15 C16 -82.2(15) . .
C11 C10 N9 Cu1 50.1(16) . .
C11 C10 N9 C20 -71(2) . .
C11 C10 N9 C19 173.5(15) . .
C2 C16 N15 Cu1 50.7(14) . .
C2 C16 N15 C14 164.4(14) . .
C14 C13 N12 Cu1 52.0(11) . .
C14 C13 N12 C9 -70.9(15) . .
C14 C13 N12 C11 165.6(12) . .
C18 C19 N9 Cu1 30.4(19) . .
C18 C19 N9 C20 148.8(14) . .
C18 C19 N9 C10 -90.4(19) . .
C19 C18 N17 Cu1 55.0(14) . .
C19 C18 N17 C2 163.1(14) . .
C16 C2 N17 Cu1 18.2(18) . .
C16 C2 N17 C18 -85(2) . .
Cl5 Cu3 Cl7 Cu3 -88.5(10) 11_655 10_557
Cl5 Cu3 Cl7 Cu3 27.4(6) . 10_557
Cl5 Cu3 Cl7 Cl5 115.9(13) . 11_655
Cl5 Cu3 Cl8 Cu3 73.39(14) 11_655 10_557
Cl5 Cu3 Cl8 Cu3 -73.39(14) . 10_557
Cl5 Cu3 Cl8 Cl8 73.39(14) 11_655 10_557
Cl5 Cu3 Cl8 Cl8 -73.39(14) . 10_557
Cl5 Cu3 Cl5 Cu3 -6.3(10) 11_655 10_557
Cl5 Cu3 Cl5 Cl7 81.4(15) 11_655 11_655
Cl5 Cu3 Cl6 Cl6 -14.9(2) . 11_655
Cl5 Cu3 Cl6 Cl6 -166.0(2) 11_655 11_655
Cl6 Cu3 Cl7 Cu3 135.8(2) . 10_557
Cl6 Cu3 Cl7 Cu3 127.17(19) 11_655 10_557
Cl6 Cu3 Cl7 Cl5 -135.7(11) . 11_655
Cl6 Cu3 Cl7 Cl5 -144.3(10) 11_655 11_655
Cl6 Cu3 Cl8 Cu3 163.5(3) . 10_557
Cl6 Cu3 Cl8 Cu3 -163.5(3) 11_655 10_557
Cl6 Cu3 Cl8 Cl8 163.5(3) . 10_557
Cl6 Cu3 Cl8 Cl8 -163.5(3) 11_655 10_557
Cl6 Cu3 Cl5 Cu3 -130.9(2) 11_655 10_557
Cl6 Cu3 Cl5 Cu3 -125.3(2) . 10_557
Cl6 Cu3 Cl5 Cl7 -37.7(11) . 11_655
Cl6 Cu3 Cl5 Cl7 -43.3(10) 11_655 11_655
C10 C11 N12 Cu1 20.8(15) . .
C10 C11 N12 C9 147.8(12) . .
C10 C11 N12 C13 -87.6(16) . .
N12 Cu1 N12 C9 96.3(10) 10_557 .
N12 Cu1 N12 C13 -25.2(15) 10_557 .
N12 Cu1 N12 C11 -139.0(7) 10_557 .
N12 Cu1 N15 C14 -162(6) 10_557 .
N12 Cu1 N15 C14 1.6(8) . .
N12 Cu1 N15 C16 118.8(14) . .
N12 Cu1 N15 C16 -45(5) 10_557 .
N12 Cu1 N17 C2 -68(2) . .
N12 Cu1 N17 C2 11.2(13) 10_557 .
N12 Cu1 N17 C18 121.0(15) 10_557 .
N12 Cu1 N17 C18 41(2) . .
N12 Cu1 N9 C20 -173.0(7) 10_557 .
N12 Cu1 N9 C20 92.4(14) . .
N12 Cu1 N9 C19 -59(3) 10_557 .
N12 Cu1 N9 C19 -153.1(18) . .
N12 Cu1 N9 C10 -29.2(13) . .
N12 Cu1 N9 C10 65.4(18) 10_557 .
N12 C9 C30 C35 95.1(8) . .
N12 C9 C30 C31 -85.1(8) . .
N12 C13 C14 N15 -55.5(16) . .
N12 C11 C10 N9 -47.2(19) . .
N15 Cu1 N12 C9 92.6(9) . .
N15 Cu1 N12 C9 80(5) 10_557 .
N15 Cu1 N12 C13 -42(4) 10_557 .
N15 Cu1 N12 C13 -28.8(7) . .
N15 Cu1 N12 C11 -156(6) 10_557 .
N15 Cu1 N12 C11 -142.7(16) . .
N15 Cu1 N15 C14 4.6(16) 10_557 .
N15 Cu1 N15 C16 121.8(7) 10_557 .
N15 Cu1 N17 C2 8.3(14) . .
N15 Cu1 N17 C2 -44(2) 10_557 .
N15 Cu1 N17 C18 66(2) 10_557 .
N15 Cu1 N17 C18 118.1(14) . .
N15 Cu1 N9 C20 165.1(9) . .
N15 Cu1 N9 C20 96.9(15) 10_557 .
N15 Cu1 N9 C19 -148.6(17) 10_557 .
N15 Cu1 N9 C19 -80(2) . .
N15 Cu1 N9 C10 -24.7(14) 10_557 .
N15 Cu1 N9 C10 43.4(19) . .
N17 Cu1 N12 C9 -113.6(10) 10_557 .
N17 Cu1 N12 C9 169.8(14) . .
N17 Cu1 N12 C13 125.0(13) 10_557 .
N17 Cu1 N12 C13 48.3(19) . .
N17 Cu1 N12 C11 -65.5(19) . .
N17 Cu1 N12 C11 11.1(12) 10_557 .
N17 Cu1 N15 C14 -149.1(13) . .
N17 Cu1 N15 C14 -51(2) 10_557 .
N17 Cu1 N15 C16 -31.9(11) . .
N17 Cu1 N15 C16 66.3(16) 10_557 .
N17 Cu1 N17 C2 -139.4(10) 10_557 .
N17 Cu1 N17 C18 -30(2) 10_557 .
N17 Cu1 N9 C20 54(7) 10_557 .
N17 Cu1 N9 C20 -116(2) . .
N17 Cu1 N9 C19 169(10) 10_557 .
N17 Cu1 N9 C19 -1.2(11) . .
N17 Cu1 N9 C10 122.7(17) . .
N17 Cu1 N9 C10 -68(8) 10_557 .
N17 C2 C16 N15 -49(2) . .
N17 C18 C19 N9 -59(2) . .
N9 Cu1 N12 C9 -173.9(13) 10_557 .
N9 Cu1 N12 C9 -120.7(11) . .
N9 Cu1 N12 C13 64.6(17) 10_557 .
N9 Cu1 N12 C13 117.9(12) . .
N9 Cu1 N12 C11 -49.3(19) 10_557 .
N9 Cu1 N12 C11 4.0(12) . .
N9 Cu1 N15 C14 -70.4(18) . .
N9 Cu1 N15 C14 -141.6(13) 10_557 .
N9 Cu1 N15 C16 -24.4(12) 10_557 .
N9 Cu1 N15 C16 46.8(17) . .
N9 Cu1 N17 C2 -129(9) 10_557 .
N9 Cu1 N17 C2 -137.4(19) . .
N9 Cu1 N17 C18 -27.6(8) . .
N9 Cu1 N17 C18 -19(7) 10_557 .
N9 Cu1 N9 C20 -117.3(10) 10_557 .
N9 Cu1 N9 C19 -3(2) 10_557 .
N9 Cu1 N9 C10 121.0(11) 10_557 .
N9 C20 C21 C22 97.9(14) . .
N9 C20 C21 C26 -82.5(13) . .
O39 Cu2 O28 C27 -166.2(7) . .
O39 Cu2 O28 C27 173.3(7) 11_655 .
O39 Cu2 O29 C27 -159.6(8) 11_655 3_586
O39 Cu2 O29 C27 -179.9(8) . 3_586
O39 Cu2 O40 C40 -107(9) . 11_655
O39 Cu2 O40 C40 58(5) 11_655 11_655
O39 Cu2 O40 C40 107(9) 11_655 .
O39 Cu2 O40 C40 -58(5) . .
O39 Cu2 O39 C40 67(2) 11_655 .
O39 Cu2 O39 C40 35.0(12) 11_655 11_655
O39 O39 C40 O40 4(7) 11_655 .
O39 O39 C40 C41 -75(2) 11_655 .
C40 O40 C40 C41 -56(2) 11_655 .
C40 O40 C40 O39 -4(6) 11_655 11_655
C40 O40 C40 O39 -176(7) 11_655 .
C40 C41 C40 O40 56(2) 11_655 .
C40 C41 C40 O39 85(2) 11_655 .
C40 C41 C40 O39 37.1(14) 11_655 11_655
C40 O39 C40 O40 4(7) 11_655 .
C40 O39 C40 C41 -75(2) 11_655 .
C40 O39 C40 O39 0.0 11_655 11_655
